data_4130701
loop_
_publ_author_name
'Walter, Melody R.'
'Dzul, Stephen P.'
'Rodrigues, Andria V.'
'Stemmler, Timothy L.'
'Telser, Joshua'
'Conradie, Jeanet'
'Ghosh, Abhik'
'Harrop, Todd C.'

_publ_section_title
;
 Synthesis of Co(II)-NO(-) Complexes and Their Reactivity as a Source of
 Nitroxyl.
;
_journal_issue 38
_journal_name_full 'Journal of the American Chemical Society'
_journal_page_first 12459
_journal_page_last 12471
_journal_paper_doi 10.1021/jacs.6b05896
_journal_volume 138
_journal_year 2016
_chemical_formula_sum 'C16 H12 Co N5 O'
_chemical_formula_weight 349.24
_space_group_IT_number 2
_space_group_name_Hall '-P 1'
_space_group_name_H-M_alt 'P -1'
_symmetry_cell_setting triclinic
_symmetry_space_group_name_H-M 'P -1'
_atom_sites_solution_hydrogens geom
_atom_sites_solution_primary direct
_atom_sites_solution_secondary difmap
_audit_creation_method SHELXL-97
_cell_angle_alpha 96.3220(10)
_cell_angle_beta 96.0850(10)
_cell_angle_gamma 98.4760(10)
_cell_formula_units_Z 4
_cell_length_a 8.7573(7)
_cell_length_b 9.2971(8)
_cell_length_c 17.9518(15)
_cell_measurement_reflns_used 9883
_cell_measurement_temperature 100(2)
_cell_measurement_theta_max 32.764
_cell_measurement_theta_min 2.233
_cell_volume 1425.7(2)
_computing_structure_refinement 'SHELXL-97 (Sheldrick, 2008)'
_computing_structure_solution 'SHELXS-97 (Sheldrick, 2008)'
_diffrn_ambient_temperature 100(2)
_diffrn_measured_fraction_theta_full 0.999
_diffrn_measured_fraction_theta_max 0.999
_diffrn_measurement_device_type 'BRUKER SMART APEX II'
_diffrn_measurement_method 'OMEGA SCAN'
_diffrn_radiation_monochromator graphite
_diffrn_radiation_source 'fine-focus sealed tube'
_diffrn_radiation_type MoK\a
_diffrn_radiation_wavelength 0.71073
_diffrn_reflns_av_R_equivalents 0.0000
_diffrn_reflns_av_sigmaI/netI 0.0316
_diffrn_reflns_limit_h_max 11
_diffrn_reflns_limit_h_min -11
_diffrn_reflns_limit_k_max 11
_diffrn_reflns_limit_k_min -11
_diffrn_reflns_limit_l_max 22
_diffrn_reflns_limit_l_min 0
_diffrn_reflns_number 6201
_diffrn_reflns_theta_full 27.00
_diffrn_reflns_theta_max 27.00
_diffrn_reflns_theta_min 2.23
_exptl_absorpt_coefficient_mu 1.215
_exptl_absorpt_correction_T_max 0.8881
_exptl_absorpt_correction_T_min 0.6757
_exptl_absorpt_correction_type multi-scan
_exptl_absorpt_process_details 'BRUKER TWINABS'
_exptl_crystal_colour 'dark green'
_exptl_crystal_density_diffrn 1.627
_exptl_crystal_density_method 'not measured'
_exptl_crystal_description plate
_exptl_crystal_F_000 712
_exptl_crystal_size_max 0.35
_exptl_crystal_size_mid 0.32
_exptl_crystal_size_min 0.10
_refine_diff_density_max 1.791
_refine_diff_density_min -1.006
_refine_diff_density_rms 0.109
_refine_ls_extinction_method none
_refine_ls_goodness_of_fit_ref 1.086
_refine_ls_hydrogen_treatment constr
_refine_ls_matrix_type full
_refine_ls_number_parameters 425
_refine_ls_number_reflns 6201
_refine_ls_number_restraints 8
_refine_ls_restrained_S_all 1.088
_refine_ls_R_factor_all 0.0511
_refine_ls_R_factor_gt 0.0487
_refine_ls_shift/su_max 0.000
_refine_ls_shift/su_mean 0.000
_refine_ls_structure_factor_coef Fsqd
_refine_ls_weighting_details 'calc w=1/[\s^2^(Fo^2^)+(0.0804P)^2^+2.1422P] where P=(Fo^2^+2Fc^2^)/3'
_refine_ls_weighting_scheme calc
_refine_ls_wR_factor_gt 0.1327
_refine_ls_wR_factor_ref 0.1355
_reflns_number_gt 5862
_reflns_number_total 6201
_reflns_threshold_expression >2sigma(I)
_cod_data_source_file ja6b05896_si_002.cif
_cod_data_source_block twin5
_cod_original_sg_symbol_H-M P-1
_cod_database_code 4130701

loop_
_symmetry_equiv_pos_as_xyz
'x, y, z'
'-x, -y, -z'

loop_
_atom_site_label
_atom_site_type_symbol
_atom_site_fract_x
_atom_site_fract_y
_atom_site_fract_z
_atom_site_U_iso_or_equiv
_atom_site_adp_type
_atom_site_occupancy
_atom_site_symmetry_multiplicity
_atom_site_calc_flag
_atom_site_refinement_flags
_atom_site_disorder_assembly
_atom_site_disorder_group
Co1 Co 0.09017(6) 0.91791(6) 0.41215(3) 0.01692(14) Uani 1 1 d . . .
Co2 Co 0.12603(6) 0.46185(6) 0.09434(3) 0.01537(14) Uani 1 1 d . A .
N1 N -0.1072(4) 0.7948(4) 0.37150(19) 0.0194(7) Uani 1 1 d . . .
N2 N 0.0113(4) 1.0536(4) 0.35329(18) 0.0173(6) Uani 1 1 d . . .
N3 N 0.2395(4) 1.0831(4) 0.45481(19) 0.0188(7) Uani 1 1 d . . .
N4 N 0.1730(4) 0.8337(4) 0.49802(19) 0.0180(7) Uani 1 1 d . . .
N5 N 0.2064(4) 0.8346(4) 0.3478(2) 0.0221(7) Uani 1 1 d . . .
N6 N -0.0527(4) 0.3509(4) 0.12782(18) 0.0175(6) Uani 1 1 d . . .
N7 N 0.0617(4) 0.6217(4) 0.15124(18) 0.0169(6) Uani 1 1 d . . .
N8 N 0.2496(4) 0.6127(4) 0.05469(18) 0.0169(6) Uani 1 1 d . . .
N9 N 0.1782(4) 0.3393(4) 0.00988(19) 0.0182(7) Uani 1 1 d . . .
N10 N 0.2755(4) 0.4298(4) 0.16449(19) 0.0230(7) Uani 1 1 d D . .
O1 O 0.3404(4) 0.8403(4) 0.35869(19) 0.0317(7) Uani 1 1 d . . .
O2 O 0.3734(6) 0.5195(6) 0.1976(3) 0.0408(19) Uani 0.821(16) 1 d PDU A 1
O2' O 0.4066(15) 0.440(3) 0.1607(14) 0.031(7) Uani 0.179(16) 1 d PDU A 2
C1 C -0.1919(5) 0.6664(5) 0.3771(2) 0.0241(9) Uani 1 1 d . . .
H1A H -0.1615 0.5979 0.4072 0.029 Uiso 1 1 calc R . .
C2 C -0.3359(4) 0.6498(4) 0.3301(2) 0.0213(8) Uani 1 1 d . . .
H2A H -0.4155 0.5697 0.3242 0.026 Uiso 1 1 calc R . .
C3 C -0.3360(5) 0.7757(5) 0.2945(2) 0.0220(8) Uani 1 1 d . . .
H3A H -0.4147 0.7963 0.2602 0.026 Uiso 1 1 calc R . .
C4 C -0.1921(5) 0.8652(4) 0.3211(2) 0.0198(8) Uani 1 1 d . . .
C5 C -0.1248(5) 1.0097(4) 0.3134(2) 0.0194(8) Uani 1 1 d . . .
H5A H -0.1730 1.0684 0.2827 0.023 Uiso 1 1 calc R . .
C6 C 0.1026(4) 1.1942(4) 0.3629(2) 0.0172(7) Uani 1 1 d . . .
C7 C 0.0741(5) 1.3110(5) 0.3241(2) 0.0217(8) Uani 1 1 d . . .
H7A H -0.0083 1.2990 0.2856 0.026 Uiso 1 1 calc R . .
C8 C 0.1697(5) 1.4454(5) 0.3436(2) 0.0241(9) Uani 1 1 d . . .
H8A H 0.1510 1.5244 0.3184 0.029 Uiso 1 1 calc R . .
C9 C 0.2948(5) 1.4625(5) 0.4012(2) 0.0243(9) Uani 1 1 d . . .
H9A H 0.3586 1.5531 0.4138 0.029 Uiso 1 1 calc R . .
C10 C 0.3247(5) 1.3467(4) 0.4395(2) 0.0214(8) Uani 1 1 d . . .
H10A H 0.4081 1.3586 0.4775 0.026 Uiso 1 1 calc R . .
C11 C 0.2282(4) 1.2120(4) 0.4204(2) 0.0177(7) Uani 1 1 d . . .
C12 C 0.3300(4) 1.0671(4) 0.5140(2) 0.0179(7) Uani 1 1 d . . .
H12A H 0.4072 1.1416 0.5388 0.022 Uiso 1 1 calc R . .
C13 C 0.3019(4) 0.9274(4) 0.5378(2) 0.0176(8) Uani 1 1 d . . .
C14 C 0.3693(5) 0.8574(5) 0.5951(2) 0.0227(8) Uani 1 1 d . . .
H14A H 0.4570 0.8949 0.6294 0.027 Uiso 1 1 calc R . .
C15 C 0.2770(5) 0.7185(5) 0.5900(2) 0.0244(9) Uani 1 1 d . . .
H15A H 0.2915 0.6464 0.6209 0.029 Uiso 1 1 calc R . .
C16 C 0.1595(5) 0.7096(5) 0.5299(2) 0.0232(8) Uani 1 1 d . . .
H16A H 0.0825 0.6286 0.5142 0.028 Uiso 1 1 calc R . .
C17 C -0.1358(5) 0.2153(4) 0.1194(2) 0.0196(8) Uani 1 1 d . . .
H17A H -0.1112 0.1341 0.0909 0.023 Uiso 1 1 calc R . .
C18 C -0.2651(5) 0.2133(5) 0.1599(2) 0.0232(8) Uani 1 1 d . . .
H18A H -0.3402 0.1328 0.1626 0.028 Uiso 1 1 calc R . .
C19 C -0.2584(5) 0.3564(4) 0.1952(2) 0.0197(8) Uani 1 1 d . . .
H19A H -0.3280 0.3897 0.2261 0.024 Uiso 1 1 calc R . .
C20 C -0.1262(4) 0.4396(4) 0.1749(2) 0.0180(8) Uani 1 1 d . . .
C21 C -0.0595(5) 0.5893(5) 0.1861(2) 0.0187(8) Uani 1 1 d . . .
H21A H -0.0991 0.6595 0.2162 0.022 Uiso 1 1 calc R . .
C22 C 0.1431(4) 0.7608(4) 0.1435(2) 0.0169(7) Uani 1 1 d . . .
C23 C 0.1251(5) 0.8948(4) 0.1819(2) 0.0206(8) Uani 1 1 d . . .
H23A H 0.0561 0.8986 0.2178 0.025 Uiso 1 1 calc R . .
C24 C 0.2122(5) 1.0225(4) 0.1658(2) 0.0232(8) Uani 1 1 d . . .
H24A H 0.2003 1.1126 0.1907 0.028 Uiso 1 1 calc R . .
C25 C 0.3166(5) 1.0174(5) 0.1128(3) 0.0240(9) Uani 1 1 d . . .
H25A H 0.3745 1.1039 0.1030 0.029 Uiso 1 1 calc R . .
C26 C 0.3354(5) 0.8841(5) 0.0742(2) 0.0215(8) Uani 1 1 d . . .
H26A H 0.4048 0.8812 0.0385 0.026 Uiso 1 1 calc R . .
C27 C 0.2488(4) 0.7547(4) 0.0899(2) 0.0179(8) Uani 1 1 d . . .
C28 C 0.3165(4) 0.5712(4) -0.0044(2) 0.0194(8) Uani 1 1 d . . .
H28A H 0.3793 0.6367 -0.0282 0.023 Uiso 1 1 calc R . .
C29 C 0.2855(4) 0.4195(4) -0.0286(2) 0.0182(8) Uani 1 1 d . . .
C30 C 0.3303(5) 0.3260(5) -0.0856(2) 0.0224(8) Uani 1 1 d . . .
H30A H 0.3992 0.3518 -0.1197 0.027 Uiso 1 1 calc R . .
C31 C 0.2513(5) 0.1864(5) -0.0813(2) 0.0219(8) Uani 1 1 d . . .
H31A H 0.2582 0.1005 -0.1117 0.026 Uiso 1 1 calc R . .
C32 C 0.1588(5) 0.2003(4) -0.0222(2) 0.0209(8) Uani 1 1 d . . .
H32A H 0.0931 0.1233 -0.0076 0.025 Uiso 1 1 calc R . .

loop_
_atom_site_aniso_label
_atom_site_aniso_U_11
_atom_site_aniso_U_22
_atom_site_aniso_U_33
_atom_site_aniso_U_23
_atom_site_aniso_U_13
_atom_site_aniso_U_12
Co1 0.0145(3) 0.0160(3) 0.0198(3) 0.0011(2) 0.0025(2) 0.0016(2)
Co2 0.0143(3) 0.0149(3) 0.0173(3) 0.0023(2) 0.00314(19) 0.00224(19)
N1 0.0189(16) 0.0193(17) 0.0193(16) -0.0005(13) 0.0021(12) 0.0031(13)
N2 0.0158(15) 0.0176(16) 0.0189(16) 0.0018(12) 0.0037(12) 0.0035(12)
N3 0.0180(16) 0.0150(16) 0.0229(16) 0.0004(13) 0.0041(13) 0.0007(12)
N4 0.0167(16) 0.0172(16) 0.0202(16) 0.0030(13) 0.0014(12) 0.0029(13)
N5 0.0227(18) 0.0220(17) 0.0215(17) 0.0016(14) 0.0045(13) 0.0032(14)
N6 0.0151(15) 0.0190(16) 0.0191(15) 0.0025(13) 0.0039(12) 0.0040(12)
N7 0.0178(16) 0.0161(15) 0.0166(15) 0.0005(12) 0.0027(12) 0.0025(12)
N8 0.0132(15) 0.0185(16) 0.0188(15) 0.0029(13) 0.0006(12) 0.0027(12)
N9 0.0178(16) 0.0162(15) 0.0210(16) 0.0038(13) 0.0035(12) 0.0027(13)
N10 0.0219(18) 0.0287(19) 0.0196(16) 0.0048(14) 0.0005(13) 0.0086(15)
O1 0.0203(15) 0.0391(18) 0.0367(18) -0.0029(15) 0.0072(13) 0.0109(13)
O2 0.026(2) 0.046(3) 0.044(3) 0.014(3) -0.012(2) -0.010(2)
O2' 0.009(8) 0.041(14) 0.045(14) 0.017(11) -0.001(7) 0.001(7)
C1 0.0205(19) 0.025(2) 0.026(2) -0.0006(17) 0.0069(16) 0.0011(16)
C2 0.0145(18) 0.023(2) 0.024(2) -0.0029(16) 0.0050(15) -0.0026(15)
C3 0.0176(19) 0.024(2) 0.024(2) -0.0035(16) 0.0067(15) 0.0040(15)
C4 0.0193(19) 0.0209(19) 0.0194(18) -0.0012(15) 0.0055(15) 0.0045(15)
C5 0.0199(19) 0.0202(19) 0.0196(18) 0.0026(15) 0.0024(15) 0.0082(15)
C6 0.0192(18) 0.0163(18) 0.0168(17) 0.0022(14) 0.0068(14) 0.0019(14)
C7 0.0191(19) 0.027(2) 0.0195(19) 0.0037(16) 0.0016(15) 0.0050(16)
C8 0.026(2) 0.022(2) 0.027(2) 0.0090(17) 0.0081(17) 0.0062(16)
C9 0.024(2) 0.021(2) 0.027(2) 0.0015(16) 0.0036(16) -0.0001(16)
C10 0.0199(19) 0.0206(19) 0.0222(19) 0.0018(16) 0.0034(15) -0.0013(16)
C11 0.0157(18) 0.0178(18) 0.0211(18) 0.0030(15) 0.0070(14) 0.0038(14)
C12 0.0145(17) 0.0198(19) 0.0191(18) -0.0002(15) 0.0051(14) 0.0016(14)
C13 0.0145(18) 0.0207(19) 0.0175(18) 0.0002(14) 0.0039(14) 0.0026(14)
C14 0.021(2) 0.021(2) 0.027(2) 0.0025(16) 0.0057(16) 0.0039(16)
C15 0.029(2) 0.020(2) 0.026(2) 0.0052(16) 0.0049(17) 0.0071(17)
C16 0.023(2) 0.0176(19) 0.029(2) 0.0038(16) 0.0062(16) 0.0009(15)
C17 0.0190(19) 0.0157(18) 0.024(2) 0.0012(15) 0.0037(15) 0.0028(15)
C18 0.0188(19) 0.021(2) 0.031(2) 0.0055(17) 0.0049(16) 0.0028(15)
C19 0.0181(18) 0.022(2) 0.0207(19) 0.0066(15) 0.0043(14) 0.0028(15)
C20 0.0191(18) 0.0202(19) 0.0160(17) 0.0040(15) 0.0025(14) 0.0059(15)
C21 0.0184(18) 0.022(2) 0.0166(17) 0.0044(15) 0.0016(14) 0.0071(15)
C22 0.0153(17) 0.0159(18) 0.0184(17) 0.0029(14) -0.0005(14) 0.0008(14)
C23 0.0194(19) 0.0200(19) 0.0215(19) 0.0003(16) 0.0012(15) 0.0032(15)
C24 0.024(2) 0.0165(19) 0.028(2) -0.0009(16) -0.0001(17) 0.0064(16)
C25 0.0205(19) 0.0166(19) 0.034(2) 0.0043(17) 0.0000(16) 0.0017(15)
C26 0.0190(19) 0.0191(19) 0.027(2) 0.0049(16) 0.0047(15) 0.0025(15)
C27 0.0159(17) 0.0164(18) 0.0199(18) 0.0004(14) -0.0020(14) 0.0021(14)
C28 0.0169(18) 0.0221(19) 0.0210(19) 0.0082(15) 0.0042(14) 0.0041(15)
C29 0.0150(18) 0.0202(19) 0.0191(18) 0.0026(15) 0.0012(14) 0.0022(15)
C30 0.0217(19) 0.024(2) 0.022(2) 0.0004(16) 0.0062(16) 0.0043(16)
C31 0.0215(19) 0.020(2) 0.024(2) -0.0031(15) 0.0046(15) 0.0059(16)
C32 0.023(2) 0.0185(19) 0.0206(18) 0.0029(15) 0.0033(15) 0.0009(15)

loop_
_atom_type_symbol
_atom_type_description
_atom_type_scat_dispersion_real
_atom_type_scat_dispersion_imag
_atom_type_scat_source
C C 0.0033 0.0016 'International Tables Vol C Tables 4.2.6.8 and 6.1.1.4'
H H 0.0000 0.0000 'International Tables Vol C Tables 4.2.6.8 and 6.1.1.4'
N N 0.0061 0.0033 'International Tables Vol C Tables 4.2.6.8 and 6.1.1.4'
O O 0.0106 0.0060 'International Tables Vol C Tables 4.2.6.8 and 6.1.1.4'
Co Co 0.3494 0.9721 'International Tables Vol C Tables 4.2.6.8 and 6.1.1.4'

loop_
_geom_angle_atom_site_label_1
_geom_angle_atom_site_label_2
_geom_angle_atom_site_label_3
_geom_angle
N5 Co1 N3 98.18(15)
N5 Co1 N2 100.60(15)
N3 Co1 N2 83.39(14)
N5 Co1 N4 94.64(15)
N3 Co1 N4 82.97(14)
N2 Co1 N4 160.82(14)
N5 Co1 N1 96.46(15)
N3 Co1 N1 161.62(15)
N2 Co1 N1 83.05(14)
N4 Co1 N1 106.87(14)
N10 Co2 N8 96.48(15)
N10 Co2 N7 97.47(15)
N8 Co2 N7 83.19(14)
N10 Co2 N9 97.86(15)
N8 Co2 N9 83.45(14)
N7 Co2 N9 160.67(15)
N10 Co2 N6 99.36(15)
N8 Co2 N6 160.21(14)
N7 Co2 N6 83.07(14)
N9 Co2 N6 105.91(14)
C1 N1 C4 107.9(3)
C1 N1 Co1 141.4(3)
C4 N1 Co1 110.6(3)
C5 N2 C6 128.1(4)
C5 N2 Co1 116.7(3)
C6 N2 Co1 115.0(3)
C12 N3 C11 128.5(3)
C12 N3 Co1 116.5(3)
C11 N3 Co1 114.8(3)
C16 N4 C13 107.0(3)
C16 N4 Co1 141.9(3)
C13 N4 Co1 110.7(3)
O1 N5 Co1 124.9(3)
C17 N6 C20 107.0(3)
C17 N6 Co2 141.6(3)
C20 N6 Co2 111.4(3)
C21 N7 C22 129.0(4)
C21 N7 Co2 115.9(3)
C22 N7 Co2 114.8(3)
C28 N8 C27 129.0(4)
C28 N8 Co2 115.9(3)
C27 N8 Co2 114.9(3)
C32 N9 C29 106.6(3)
C32 N9 Co2 142.3(3)
C29 N9 Co2 110.8(3)
O2' N10 O2 53.1(13)
O2' N10 Co2 127.7(10)
O2 N10 Co2 125.1(4)
N1 C1 C2 109.7(4)
C3 C2 C1 107.3(4)
C2 C3 C4 105.7(4)
N1 C4 C3 109.3(4)
N1 C4 C5 115.5(4)
C3 C4 C5 134.8(4)
N2 C5 C4 114.0(4)
C11 C6 C7 120.3(4)
C11 C6 N2 113.3(3)
C7 C6 N2 126.3(4)
C8 C7 C6 119.2(4)
C7 C8 C9 120.1(4)
C10 C9 C8 120.9(4)
C9 C10 C11 119.0(4)
C10 C11 C6 120.4(4)
C10 C11 N3 126.5(4)
C6 C11 N3 113.1(3)
N3 C12 C13 114.3(3)
N4 C13 C12 114.9(3)
N4 C13 C14 109.5(3)
C12 C13 C14 135.6(4)
C15 C14 C13 105.9(4)
C14 C15 C16 107.0(4)
N4 C16 C15 110.6(4)
N6 C17 C18 110.6(4)
C19 C18 C17 106.4(4)
C20 C19 C18 106.5(4)
N6 C20 C19 109.6(4)
N6 C20 C21 114.7(3)
C19 C20 C21 135.6(4)
N7 C21 C20 114.9(4)
C23 C22 C27 120.6(4)
C23 C22 N7 126.4(4)
C27 C22 N7 112.9(3)
C24 C23 C22 118.9(4)
C23 C24 C25 120.8(4)
C24 C25 C26 120.7(4)
C27 C26 C25 119.1(4)
C26 C27 N8 126.5(4)
C26 C27 C22 119.8(4)
N8 C27 C22 113.6(3)
N8 C28 C29 114.5(4)
N9 C29 C30 109.5(3)
N9 C29 C28 114.9(3)
C30 C29 C28 135.5(4)
C31 C30 C29 106.4(4)
C30 C31 C32 106.8(4)
N9 C32 C31 110.6(4)

loop_
_geom_bond_atom_site_label_1
_geom_bond_atom_site_label_2
_geom_bond_distance
Co1 N5 1.804(4)
Co1 N3 1.895(3)
Co1 N2 1.892(3)
Co1 N4 1.927(3)
Co1 N1 1.948(3)
Co2 N10 1.799(3)
Co2 N8 1.893(3)
Co2 N7 1.898(3)
Co2 N9 1.930(3)
Co2 N6 1.932(3)
N1 C1 1.329(6)
N1 C4 1.390(5)
N2 C5 1.308(5)
N2 C6 1.411(5)
N3 C12 1.293(5)
N3 C11 1.419(5)
N4 C16 1.339(5)
N4 C13 1.395(5)
N5 O1 1.162(5)
N6 C17 1.344(5)
N6 C20 1.388(5)
N7 C21 1.303(5)
N7 C22 1.411(5)
N8 C28 1.313(5)
N8 C27 1.401(5)
N9 C32 1.335(5)
N9 C29 1.400(5)
N10 O2' 1.149(14)
N10 O2 1.164(6)
C1 C2 1.419(6)
C2 C3 1.394(6)
C3 C4 1.409(5)
C4 C5 1.413(6)
C6 C11 1.403(5)
C6 C7 1.392(6)
C7 C8 1.384(6)
C8 C9 1.403(6)
C9 C10 1.382(6)
C10 C11 1.390(5)
C12 C13 1.407(6)
C13 C14 1.399(6)
C14 C15 1.407(6)
C15 C16 1.396(6)
C17 C18 1.407(6)
C18 C19 1.400(6)
C19 C20 1.400(6)
C20 C21 1.411(6)
C22 C23 1.394(5)
C22 C27 1.406(5)
C23 C24 1.390(6)
C24 C25 1.389(6)
C25 C26 1.392(6)
C26 C27 1.398(6)
C28 C29 1.407(6)
C29 C30 1.395(6)
C30 C31 1.391(6)
C31 C32 1.408(6)
